data_2103454
loop_
_publ_author_name
'G\"orbitz, Carl Henrik'

_publ_section_title
;
 An exceptionally stable peptide nanotube system with flexible pores
;
_journal_issue 5
_journal_name_full 'Acta Crystallographica Section B'
_journal_page_first 849
_journal_page_last 854
_journal_paper_doi 10.1107/S0108768102012314
_journal_volume 58
_journal_year 2002
_chemical_formula_sum 'C10 H16 N2 O3'
_chemical_formula_weight 212.25
_chemical_name_systematic
;
 L-Ala-L-Val methanol solvate
;
_space_group_IT_number 169
_symmetry_cell_setting hexagonal
_symmetry_space_group_name_Hall 'P 61'
_symmetry_space_group_name_H-M 'P 61'
_atom_sites_solution_hydrogens geom
_atom_sites_solution_primary direct
_atom_sites_solution_secondary difmap
_audit_creation_method SHELXL-97
_cell_angle_alpha 90.00
_cell_angle_beta 90.00
_cell_angle_gamma 120.00
_cell_formula_units_Z 6
_cell_length_a 14.3102(10)
_cell_length_b 14.3102(10)
_cell_length_c 9.8997(7)
_cell_measurement_reflns_used 6549
_cell_measurement_temperature 150(2)
_cell_measurement_theta_max 34.96
_cell_measurement_theta_min 2.63
_cell_volume 1755.7(2)
_computing_cell_refinement 'SAINT (Bruker, 1998)'
_computing_data_collection 'SMART (Bruker, 1998)'
_computing_data_reduction 'SAINT (Bruker, 1998)'
_computing_molecular_graphics 'SHELXTL (Sheldrick, 1997)'
_computing_publication_material 'SHELXTL (Sheldrick, 1997)'
_computing_structure_refinement 'SHELXTL (Sheldrick, 1997)'
_computing_structure_solution 'SHELXTL (Sheldrick, 1997)'
_diffrn_ambient_temperature 150(2)
_diffrn_detector_area_resol_mean 8.3
_diffrn_measured_fraction_theta_full 0.999
_diffrn_measured_fraction_theta_max 0.999
_diffrn_measurement_device_type 'Siemens SMART CCD diffractometer'
_diffrn_measurement_method 'Sets of exposures each taken over 0.3\% \w rotation'
_diffrn_radiation_monochromator graphite
_diffrn_radiation_source 'fine-focus sealed tube'
_diffrn_radiation_type MoK\a
_diffrn_radiation_wavelength 0.71073
_diffrn_reflns_av_R_equivalents 0.0456
_diffrn_reflns_av_sigmaI/netI 0.0208
_diffrn_reflns_limit_h_max 21
_diffrn_reflns_limit_h_min -23
_diffrn_reflns_limit_k_max 22
_diffrn_reflns_limit_k_min -23
_diffrn_reflns_limit_l_max 15
_diffrn_reflns_limit_l_min -15
_diffrn_reflns_number 30692
_diffrn_reflns_theta_full 34.97
_diffrn_reflns_theta_max 34.96
_diffrn_reflns_theta_min 2.63
_diffrn_standards_decay_% 0
_exptl_absorpt_coefficient_mu 0.089
_exptl_absorpt_correction_T_max 0.974
_exptl_absorpt_correction_T_min 0.875
_exptl_absorpt_correction_type empirical
_exptl_absorpt_process_details 'SADABS (Sheldrick, 1996)'
_exptl_crystal_colour colourless
_exptl_crystal_density_diffrn 1.204
_exptl_crystal_density_meas ?
_exptl_crystal_density_method .
_exptl_crystal_description needle
_exptl_crystal_F_000 684
_exptl_crystal_size_max 1.50
_exptl_crystal_size_mid 0.40
_exptl_crystal_size_min 0.30
_refine_diff_density_max 0.494
_refine_diff_density_min -0.225
_refine_ls_extinction_method none
_refine_ls_goodness_of_fit_ref 1.230
_refine_ls_hydrogen_treatment constr
_refine_ls_matrix_type full
_refine_ls_number_parameters 180
_refine_ls_number_reflns 2677
_refine_ls_number_restraints 9
_refine_ls_restrained_S_all 1.230
_refine_ls_R_factor_all 0.0661
_refine_ls_R_factor_gt 0.0562
_refine_ls_shift/su_max 0.007
_refine_ls_shift/su_mean 0.001
_refine_ls_structure_factor_coef Fsqd
_refine_ls_weighting_details 'calc w=1/[\s^2^(Fo^2^)+(0.0790P)^2^+0.2629P] where P=(Fo^2^+2Fc^2^)/3'
_refine_ls_weighting_scheme calc
_refine_ls_wR_factor_gt 0.1452
_refine_ls_wR_factor_ref 0.1511
_reflns_number_gt 2357
_reflns_number_total 2677
_reflns_threshold_expression >2sigma(I)
_cod_data_source_file os0094.cif
_cod_data_source_block 3
_cod_database_code 2103454
_cod_database_fobs_code 2103454

loop_
_symmetry_equiv_pos_as_xyz
'x, y, z'
'-y, x-y, z+1/3'
'-x+y, -x, z+2/3'
'-x, -y, z+1/2'
'y, -x+y, z+5/6'
'x-y, x, z+1/6'

loop_
_atom_site_label
_atom_site_fract_x
_atom_site_fract_y
_atom_site_fract_z
_atom_site_U_iso_or_equiv
_atom_site_adp_type
_atom_site_calc_flag
_atom_site_refinement_flags
_atom_site_occupancy
_atom_site_disorder_assembly
_atom_site_disorder_group
_atom_site_type_symbol
O1 0.69071(12) 0.38138(13) 0.40282(18) 0.0245(3) Uani d . 1 . . O
N1 0.79960(12) 0.46836(13) 0.62501(19) 0.0196(3) Uani d . 1 C . N
H1 0.8448(15) 0.5119(12) 0.6883(19) 0.029 Uiso calc R 1 . . H
H2 0.8373(14) 0.4623(15) 0.5572(15) 0.029 Uiso calc R 1 . . H
H3 0.7564(9) 0.4034(16) 0.6606(19) 0.029 Uiso calc R 1 . . H
N2 0.56486(12) 0.43042(13) 0.44433(18) 0.0195(3) Uani d . 1 . . N
H4 0.5480(7) 0.4667(14) 0.4921(18) 0.023 Uiso calc R 1 A 1 H
C1 0.73319(14) 0.51429(14) 0.5732(2) 0.0189(3) Uani d . 1 . . C
H11 0.6946(15) 0.5185(2) 0.639(2) 0.023 Uiso calc R 1 C . H
C2 0.8059(2) 0.62587(17) 0.5141(3) 0.0340(5) Uani d . 1 C . C
H21 0.8640(19) 0.6757(13) 0.5879(19) 0.051 Uiso calc R 1 . . H
H22 0.7583(11) 0.6610(12) 0.486(3) 0.051 Uiso calc R 1 . . H
H23 0.8465(19) 0.6192(3) 0.427(3) 0.051 Uiso calc R 1 . . H
C3 0.65896(13) 0.43539(14) 0.4658(2) 0.0176(3) Uani d . 1 C . C
C5 0.39166(17) 0.26064(17) 0.3986(2) 0.0266(4) Uani d . 1 . . C
H51 0.3542(12) 0.2876(9) 0.477(2) 0.032 Uiso calc R 1 B 1 H
C6 0.4267(2) 0.18648(19) 0.4666(3) 0.0349(5) Uani d . 1 C . C
H61 0.3671(17) 0.128(2) 0.505(3) 0.052 Uiso calc R 1 . . H
H62 0.477(2) 0.2245(13) 0.533(3) 0.052 Uiso calc R 1 . . H
H63 0.457(2) 0.1625(19) 0.4026(19) 0.052 Uiso calc R 1 . . H
C7 0.3064(2) 0.1975(2) 0.2909(4) 0.0450(7) Uani d . 1 C . C
H71 0.241(2) 0.134(2) 0.3350(13) 0.067 Uiso calc R 1 . . H
H72 0.3380(12) 0.169(2) 0.220(3) 0.067 Uiso calc R 1 . . H
H73 0.2836(19) 0.2471(15) 0.246(2) 0.067 Uiso calc R 1 . . H
C4 0.49019(14) 0.36237(14) 0.3383(2) 0.0188(3) Uani d PD 0.868(6) C 1 C
H4A 0.5297(12) 0.3386(7) 0.2757(19) 0.023 Uiso calc R 1 C 1 H
C8 0.45066(12) 0.42724(14) 0.2567(3) 0.0191(4) Uani d PD 0.868(6) C 1 C
O2 0.42582(18) 0.48617(16) 0.3209(2) 0.0281(5) Uani d PD 0.868(6) C 1 O
O3 0.4461(2) 0.4160(2) 0.1294(2) 0.0259(4) Uani d PD 0.868(6) C 1 O
C42 0.49019(14) 0.36237(14) 0.3383(2) 0.0188(3) Uani d PD 0.13 C 2 C
C82 0.4676(5) 0.4357(7) 0.2463(10) 0.0191(4) Uani d PD 0.13 C 2 C
O22 0.4748(12) 0.5194(8) 0.2934(15) 0.036 Uiso d PD 0.132(6) C 2 O
O32 0.4423(17) 0.4046(15) 0.1244(10) 0.032 Uiso d PD 0.132(6) C 2 O
C51 0.992(8) 0.899(9) 0.512(13) 0.24(6) Uiso d P 0.27(8) . . C
C52 0.957(8) 0.841(9) 0.662(12) 0.27(8) Uiso d P 0.28(8) . . C
C53 0.975(10) 0.843(9) 0.372(13) 0.13(5) Uiso d P 0.10(4) . . C
C54 1.048(6) 0.857(6) 0.305(9) 0.16(4) Uiso d P 0.21(5) . . C
C55 1.051(4) 0.940(5) 0.328(6) 0.19(3) Uiso d P 0.33(6) . . C
C56 0.998(4) 0.776(5) 0.782(7) 0.20(4) Uiso d P 0.29(5) . . C
C57 1.007(5) 0.871(5) 0.853(7) 0.14(3) Uiso d P 0.19(4) . . C
C58 1.019(9) 0.983(7) 0.727(11) 0.20(5) Uiso d P 0.22(6) . . C

loop_
_atom_site_aniso_label
_atom_site_aniso_U_11
_atom_site_aniso_U_22
_atom_site_aniso_U_33
_atom_site_aniso_U_12
_atom_site_aniso_U_13
_atom_site_aniso_U_23
O1 0.0266(6) 0.0318(7) 0.0202(6) 0.0185(5) -0.0031(5) -0.0086(5)
N1 0.0179(6) 0.0267(7) 0.0135(5) 0.0107(5) -0.0006(5) -0.0008(5)
N2 0.0236(6) 0.0263(7) 0.0131(6) 0.0157(6) -0.0030(5) -0.0043(5)
C1 0.0212(7) 0.0223(7) 0.0143(6) 0.0117(6) -0.0015(6) -0.0030(5)
C2 0.0368(11) 0.0230(8) 0.0333(11) 0.0081(8) -0.0047(9) 0.0032(8)
C3 0.0217(7) 0.0209(6) 0.0114(6) 0.0115(6) -0.0007(5) -0.0010(5)
C5 0.0263(8) 0.0292(9) 0.0219(8) 0.0122(7) -0.0032(7) -0.0005(7)
C6 0.0390(11) 0.0305(9) 0.0310(10) 0.0142(9) -0.0055(9) 0.0056(9)
C7 0.0362(12) 0.0377(12) 0.0442(14) 0.0059(9) -0.0160(11) 0.0026(11)
C4 0.0248(7) 0.0238(7) 0.0123(6) 0.0155(6) -0.0037(5) -0.0027(5)
C8 0.0210(8) 0.0249(8) 0.0156(7) 0.0146(7) -0.0027(6) -0.0021(6)
O2 0.0421(11) 0.0353(9) 0.0220(8) 0.0306(9) -0.0100(7) -0.0113(7)
O3 0.0434(10) 0.0398(11) 0.0104(6) 0.0328(10) -0.0004(6) 0.0002(6)
C42 0.0248(7) 0.0238(7) 0.0123(6) 0.0155(6) -0.0037(5) -0.0027(5)
C82 0.0210(8) 0.0249(8) 0.0156(7) 0.0146(7) -0.0027(6) -0.0021(6)

loop_
_atom_type_symbol
_atom_type_description
_atom_type_scat_dispersion_real
_atom_type_scat_dispersion_imag
_atom_type_scat_source
C C 0.0033 0.0016 'International Tables Vol C Tables 4.2.6.8 and 6.1.1.4'
H H 0.0000 0.0000 'International Tables Vol C Tables 4.2.6.8 and 6.1.1.4'
N N 0.0061 0.0033 'International Tables Vol C Tables 4.2.6.8 and 6.1.1.4'
O O 0.0106 0.0060 'International Tables Vol C Tables 4.2.6.8 and 6.1.1.4'

loop_
_geom_angle_atom_site_label_1
_geom_angle_atom_site_label_2
_geom_angle_atom_site_label_3
_geom_angle
C1 N1 H1 109.5
C1 N1 H2 109.5
H1 N1 H2 109.5
C1 N1 H3 109.5
H1 N1 H3 109.5
H2 N1 H3 109.5
C3 N2 C4 122.14(14)
C3 N2 H4 118.9
N1 C1 C2 110.05(16)
N1 C1 C3 105.93(13)
C2 C1 C3 111.48(16)
N1 C1 H11 109.8
C2 C1 H11 109.8
C3 C1 H11 109.8
C1 C2 H21 109.5
C1 C2 H22 109.5
H21 C2 H22 109.5
C1 C2 H23 109.5
H21 C2 H23 109.5
H22 C2 H23 109.5
O1 C3 N2 124.20(16)
O1 C3 C1 118.27(15)
N2 C3 C1 117.52(15)
C7 C5 C6 109.7(2)
C7 C5 C4 111.59(18)
C6 C5 C4 111.01(17)
C7 C5 H51 108.1
C6 C5 H51 108.1
C5 C6 H61 109.5
C5 C6 H62 109.5
H61 C6 H62 109.5
C5 C6 H63 109.5
H61 C6 H63 109.5
H62 C6 H63 109.5
C5 C7 H71 109.5
C5 C7 H72 109.5
H71 C7 H72 109.5
C5 C7 H73 109.5
H71 C7 H73 109.5
H72 C7 H73 109.5
N2 C4 C8 109.96(14)
N2 C4 C5 111.47(15)
C8 C4 C5 109.42(13)
N2 C4 H4A 108.6
C5 C4 H4A 108.6
O2 C8 O3 125.6(2)
O2 C8 C4 117.27(18)
O3 C8 C4 117.17(18)
O22 C82 O32 124.5(9)

loop_
_geom_bond_atom_site_label_1
_geom_bond_atom_site_label_2
_geom_bond_distance
O1 C3 1.242(2)
N1 C1 1.491(2)
N1 H1 0.8919
N1 H2 0.8919
N1 H3 0.8919
N2 C3 1.330(2)
N2 C4 1.467(2)
N2 H4 0.8227
C1 C2 1.521(3)
C1 C3 1.528(2)
C1 H11 0.8727
C2 H21 1.0676
C2 H22 1.0676
C2 H23 1.0676
C5 C7 1.529(3)
C5 C6 1.538(3)
C5 C4 1.553(3)
C5 H51 1.1185
C6 H61 0.9273
C6 H62 0.9273
C6 H63 0.9273
C7 H71 1.0203
C7 H72 1.0203
C7 H73 1.0203
C4 C8 1.536(3)
C4 H4A 1.0058
C8 O2 1.241(3)
C8 O3 1.268(2)
C82 O22 1.240(8)
C82 O32 1.275(8)

loop_
_geom_hbond_atom_site_label_D
_geom_hbond_atom_site_label_H
_geom_hbond_atom_site_label_A
_geom_hbond_site_symmetry_A
_geom_hbond_distance_DH
_geom_hbond_distance_HA
_geom_hbond_distance_DA
_geom_hbond_angle_DHA
_geom_hbond_publ_flag
N1 H1 O3 3_665 0.89 1.90 2.705(3) 148 y
N1 H2 O2 6_655 0.89 1.91 2.731(2) 152 y
N1 H3 O1 2_655 0.89 1.90 2.683(2) 146 y
N2 H4 O3 4_665 0.82 2.13 2.926(2) 163 y
C1 H11 O2 4_665 0.87 2.47 3.343(2) 175 y

loop_
_geom_torsion_atom_site_label_1
_geom_torsion_atom_site_label_2
_geom_torsion_atom_site_label_3
_geom_torsion_atom_site_label_4
_geom_torsion
C4 N2 C3 O1 -2.5(3)
C4 N2 C3 C1 176.30(15)
N1 C1 C3 O1 -28.6(2)
C2 C1 C3 O1 91.1(2)
N1 C1 C3 N2 152.49(15)
C2 C1 C3 N2 -87.8(2)
C3 N2 C4 C8 -132.66(17)
C3 N2 C4 C5 105.81(19)
C7 C5 C4 N2 172.31(19)
C6 C5 C4 N2 -65.0(2)
C7 C5 C4 C8 50.5(2)
C6 C5 C4 C8 173.17(18)
N2 C4 C8 O2 -42.81(16)
C5 C4 C8 O2 79.94(16)
N2 C4 C8 O3 137.23(16)
C5 C4 C8 O3 -100.02(16)
